data_4302090
loop_
_publ_author_name
'Tatyana V. Mahrova'
'Georgy K. Fukin'
'Anton V. Cherkasov'
'Alexander A. Trifonov'
'Noureddine Ajellal'
'Jean-Fran\,cois Carpentier'

_publ_contact_author G.K.Fukin
_publ_contact_author_email gera@iomc.ras.ru
_publ_section_title
;
Yttrium Complexes Supported by Linked Bis(amide) Ligand: Synthesis,
Structure, and Catalytic Activity in the Ring-Opening Polymerization of
Cyclic Esters
;
_journal_name_full 'Inorganic Chemistry'
_journal_page_first 4258
_journal_page_last 4266
_journal_paper_doi 10.1021/ic802427f
_journal_volume 48
_journal_year 2009
_chemical_formula_sum 'C40 H67 N2 O4 Y'
_chemical_formula_weight 728.87
_chemical_name_systematic
; 
 ? 
;
_space_group_IT_number 14
_symmetry_cell_setting monoclinic
_symmetry_space_group_name_Hall '-P 2ybc'
_symmetry_space_group_name_H-M 'P 1 21/c 1'
_atom_sites_solution_hydrogens geom
_atom_sites_solution_primary direct
_atom_sites_solution_secondary difmap
_audit_creation_method SHELXL-97
_cell_angle_alpha 90.00
_cell_angle_beta 95.0310(10)
_cell_angle_gamma 90.00
_cell_formula_units_Z 4
_cell_length_a 14.1204(4)
_cell_length_b 16.7843(5)
_cell_length_c 17.0290(5)
_cell_measurement_reflns_used 900
_cell_measurement_temperature 100(2)
_cell_measurement_theta_max 30
_cell_measurement_theta_min 2
_cell_volume 4020.3(2)
_computing_cell_refinement 'Bruker SMART'
_computing_data_collection 'Bruker SMART'
_computing_data_reduction 'Bruker SHELXTL'
_computing_molecular_graphics 'Bruker SHELXTL'
_computing_publication_material 'Bruker SHELXTL'
_computing_structure_refinement 'SHELXL-97 (Sheldrick, 1997)'
_computing_structure_solution 'SHELXS-97 (Sheldrick, 1990)'
_diffrn_ambient_temperature 100(2)
_diffrn_measured_fraction_theta_full 0.998
_diffrn_measured_fraction_theta_max 0.998
_diffrn_measurement_device_type 'CCD area detector'
_diffrn_measurement_method 'phi and omega scans'
_diffrn_radiation_monochromator graphite
_diffrn_radiation_source 'fine-focus sealed tube'
_diffrn_radiation_type MoK\a
_diffrn_radiation_wavelength 0.71073
_diffrn_reflns_av_R_equivalents 0.0318
_diffrn_reflns_av_sigmaI/netI 0.0277
_diffrn_reflns_limit_h_max 17
_diffrn_reflns_limit_h_min -17
_diffrn_reflns_limit_k_max 20
_diffrn_reflns_limit_k_min -20
_diffrn_reflns_limit_l_max 20
_diffrn_reflns_limit_l_min -20
_diffrn_reflns_number 34291
_diffrn_reflns_theta_full 26.00
_diffrn_reflns_theta_max 26.00
_diffrn_reflns_theta_min 2.69
_exptl_absorpt_coefficient_mu 1.490
_exptl_absorpt_correction_T_max 0.6805
_exptl_absorpt_correction_T_min 0.5171
_exptl_absorpt_correction_type multi-scan
_exptl_absorpt_process_details 'SADABS (Sheldrick, 2008)'
_exptl_crystal_colour yellow
_exptl_crystal_density_diffrn 1.204
_exptl_crystal_density_method 'not measured'
_exptl_crystal_description prism
_exptl_crystal_F_000 1568
_exptl_crystal_size_max 0.51
_exptl_crystal_size_mid 0.36
_exptl_crystal_size_min 0.28
_refine_diff_density_max 1.157
_refine_diff_density_min -1.157
_refine_diff_density_rms 0.073
_refine_ls_extinction_method none
_refine_ls_goodness_of_fit_ref 1.070
_refine_ls_hydrogen_treatment constr
_refine_ls_matrix_type full
_refine_ls_number_parameters 403
_refine_ls_number_reflns 7885
_refine_ls_number_restraints 0
_refine_ls_restrained_S_all 1.070
_refine_ls_R_factor_all 0.0579
_refine_ls_R_factor_gt 0.0443
_refine_ls_shift/su_max 0.001
_refine_ls_shift/su_mean 0.000
_refine_ls_structure_factor_coef Fsqd
_refine_ls_weighting_details 'calc w=1/[\s^2^(Fo^2^)+(0.0532P)^2^+5.0520P] where P=(Fo^2^+2Fc^2^)/3'
_refine_ls_weighting_scheme calc
_refine_ls_wR_factor_gt 0.1071
_refine_ls_wR_factor_ref 0.1119
_reflns_number_gt 6365
_reflns_number_total 7885
_reflns_threshold_expression >2sigma(I)
_cod_data_source_file ic802427f_si_002_2.cif
_cod_data_source_block ynocl1m
_cod_depositor_comments
;
The following automatic conversions were performed:
'_symmetry_cell_setting' value 'Monoclinic' changed to 'monoclinic'
according to '/home/saulius/struct/CIF-dictionaries/cif_core.dic'
dictionary named 'cif_core.dic' version 2.4.1 from 2010-06-29.

Automatic conversion script
Id: cif_fix_enum 1527 2010-12-29 10:47:43Z saulius 
;
_cod_original_sg_symbol_H-M P2(1)/c
_cod_database_code 4302090

loop_
_symmetry_equiv_pos_as_xyz
'x, y, z'
'-x, y+1/2, -z+1/2'
'-x, -y, -z'
'x, -y-1/2, z-1/2'

loop_
_atom_site_label
_atom_site_type_symbol
_atom_site_fract_x
_atom_site_fract_y
_atom_site_fract_z
_atom_site_U_iso_or_equiv
_atom_site_adp_type
_atom_site_occupancy
_atom_site_symmetry_multiplicity
_atom_site_calc_flag
_atom_site_refinement_flags
_atom_site_disorder_assembly
_atom_site_disorder_group
Y1 Y 0.274608(13) -0.003600(11) 0.280426(11) 0.01511(5) Uani 1 1 d . . .
N1 N 0.15642(12) 0.07284(10) 0.31572(10) 0.0180(4) Uani 1 1 d . . .
N2 N 0.35923(12) 0.10712(10) 0.31188(10) 0.0174(4) Uani 1 1 d . . .
O1 O 0.26648(11) -0.02784(9) 0.16103(9) 0.0244(4) Uani 1 1 d . . .
O2 O 0.19154(11) -0.12719(9) 0.30538(9) 0.0243(4) Uani 1 1 d . . .
O3 O 0.33228(10) -0.04318(9) 0.41941(8) 0.0208(3) Uani 1 1 d . . .
O4 O 0.40489(11) -0.10324(9) 0.29220(9) 0.0233(4) Uani 1 1 d . . .
C1 C 0.06273(15) 0.07633(12) 0.33994(13) 0.0202(5) Uani 1 1 d . . .
C2 C 0.04359(16) 0.12004(13) 0.40776(13) 0.0237(5) Uani 1 1 d . . .
C3 C -0.04876(17) 0.12290(16) 0.43107(14) 0.0316(6) Uani 1 1 d . . .
H3A H -0.0610 0.1531 0.4763 0.038 Uiso 1 1 calc R . .
C4 C -0.12210(18) 0.08319(17) 0.39013(16) 0.0366(6) Uani 1 1 d . . .
H4A H -0.1844 0.0855 0.4069 0.044 Uiso 1 1 calc R . .
C5 C -0.10445(17) 0.03993(15) 0.32450(16) 0.0334(6) Uani 1 1 d . . .
H5A H -0.1554 0.0119 0.2967 0.040 Uiso 1 1 calc R . .
C6 C -0.01388(16) 0.03581(14) 0.29736(14) 0.0260(5) Uani 1 1 d . . .
C7 C 0.12032(16) 0.16567(13) 0.45673(13) 0.0238(5) Uani 1 1 d . . .
H7A H 0.1831 0.1502 0.4383 0.029 Uiso 1 1 calc R . .
C8 C 0.1227(2) 0.14556(17) 0.54481(16) 0.0394(5) Uani 1 1 d . . .
H8A H 0.1244 0.0876 0.5517 0.059 Uiso 1 1 calc R . .
H8B H 0.0658 0.1671 0.5662 0.059 Uiso 1 1 calc R . .
H8C H 0.1795 0.1692 0.5728 0.059 Uiso 1 1 calc R . .
C9 C 0.10767(19) 0.25570(14) 0.44411(16) 0.0347(6) Uani 1 1 d . . .
H9A H 0.1139 0.2686 0.3887 0.052 Uiso 1 1 calc R . .
H9B H 0.1565 0.2843 0.4776 0.052 Uiso 1 1 calc R . .
H9C H 0.0445 0.2717 0.4580 0.052 Uiso 1 1 calc R . .
C10 C -0.00264(17) -0.00915(14) 0.22210(16) 0.0318(6) Uani 1 1 d . . .
H10A H 0.0668 -0.0129 0.2151 0.038 Uiso 1 1 calc R . .
C11 C -0.05145(19) 0.03429(17) 0.15015(16) 0.0376(7) Uani 1 1 d . . .
H11A H -0.0259 0.0884 0.1477 0.056 Uiso 1 1 calc R . .
H11B H -0.1201 0.0368 0.1548 0.056 Uiso 1 1 calc R . .
H11C H -0.0395 0.0053 0.1020 0.056 Uiso 1 1 calc R . .
C12 C -0.0424(2) -0.09437(16) 0.22485(17) 0.0394(5) Uani 1 1 d . . .
H12A H -0.0146 -0.1214 0.2724 0.059 Uiso 1 1 calc R . .
H12B H -0.0264 -0.1238 0.1781 0.059 Uiso 1 1 calc R . .
H12C H -0.1117 -0.0922 0.2257 0.059 Uiso 1 1 calc R . .
C13 C 0.19080(15) 0.14131(12) 0.27789(12) 0.0174(4) Uani 1 1 d . . .
C14 C 0.11913(16) 0.19179(13) 0.22815(13) 0.0226(5) Uani 1 1 d . . .
H14A H 0.1375 0.2480 0.2328 0.034 Uiso 1 1 calc R . .
H14B H 0.0559 0.1847 0.2467 0.034 Uiso 1 1 calc R . .
H14C H 0.1177 0.1752 0.1729 0.034 Uiso 1 1 calc R . .
C15 C 0.28618(14) 0.15705(12) 0.27564(11) 0.0167(4) Uani 1 1 d . . .
C16 C 0.31792(17) 0.22066(14) 0.22031(13) 0.0270(5) Uani 1 1 d . . .
H16A H 0.2775 0.2679 0.2231 0.040 Uiso 1 1 calc R . .
H16B H 0.3126 0.2001 0.1662 0.040 Uiso 1 1 calc R . .
H16C H 0.3842 0.2351 0.2358 0.040 Uiso 1 1 calc R . .
C17 C 0.44624(14) 0.14140(12) 0.34116(12) 0.0171(4) Uani 1 1 d . . .
C18 C 0.53277(15) 0.11283(12) 0.31417(13) 0.0211(5) Uani 1 1 d . . .
C19 C 0.61950(16) 0.14170(13) 0.34816(14) 0.0253(5) Uani 1 1 d . . .
H19A H 0.6767 0.1211 0.3307 0.030 Uiso 1 1 calc R . .
C20 C 0.62505(16) 0.19915(14) 0.40626(14) 0.0269(5) Uani 1 1 d . . .
H20A H 0.6849 0.2168 0.4296 0.032 Uiso 1 1 calc R . .
C21 C 0.54159(16) 0.23036(13) 0.42971(13) 0.0241(5) Uani 1 1 d . . .
H21A H 0.5448 0.2717 0.4680 0.029 Uiso 1 1 calc R . .
C22 C 0.45241(15) 0.20300(12) 0.39883(12) 0.0191(5) Uani 1 1 d . . .
C23 C 0.53384(17) 0.05745(14) 0.24359(15) 0.0305(6) Uani 1 1 d . . .
H23A H 0.4715 0.0289 0.2374 0.037 Uiso 1 1 calc R . .
C24 C 0.6121(2) -0.00479(16) 0.25234(18) 0.0404(5) Uani 1 1 d . . .
H24A H 0.6090 -0.0333 0.3023 0.061 Uiso 1 1 calc R . .
H24B H 0.6741 0.0214 0.2520 0.061 Uiso 1 1 calc R . .
H24C H 0.6038 -0.0426 0.2084 0.061 Uiso 1 1 calc R . .
C25 C 0.5427(2) 0.10646(17) 0.16898(16) 0.0431(5) Uani 1 1 d . . .
H25A H 0.4882 0.1426 0.1607 0.065 Uiso 1 1 calc R . .
H25B H 0.5438 0.0706 0.1236 0.065 Uiso 1 1 calc R . .
H25C H 0.6016 0.1375 0.1748 0.065 Uiso 1 1 calc R . .
C26 C 0.36467(16) 0.24144(13) 0.42876(12) 0.0220(5) Uani 1 1 d . . .
H26A H 0.3075 0.2117 0.4056 0.026 Uiso 1 1 calc R . .
C27 C 0.3654(2) 0.23762(17) 0.51828(17) 0.0404(5) Uani 1 1 d . . .
H27A H 0.3691 0.1819 0.5354 0.061 Uiso 1 1 calc R . .
H27B H 0.3070 0.2617 0.5346 0.061 Uiso 1 1 calc R . .
H27C H 0.4206 0.2668 0.5424 0.061 Uiso 1 1 calc R . .
C28 C 0.3547(2) 0.32857(17) 0.40169(16) 0.0431(5) Uani 1 1 d . . .
H28A H 0.3511 0.3308 0.3440 0.065 Uiso 1 1 calc R . .
H28B H 0.4100 0.3590 0.4237 0.065 Uiso 1 1 calc R . .
H28C H 0.2968 0.3514 0.4201 0.065 Uiso 1 1 calc R . .
C29 C 0.2480(2) -0.02524(18) 0.07885(16) 0.0438(4) Uani 1 1 d . . .
C30 C 0.1947(2) 0.05102(17) 0.05546(16) 0.0438(4) Uani 1 1 d . . .
H30A H 0.2327 0.0971 0.0747 0.066 Uiso 1 1 calc R . .
H30B H 0.1337 0.0515 0.0787 0.066 Uiso 1 1 calc R . .
H30C H 0.1835 0.0537 -0.0021 0.066 Uiso 1 1 calc R . .
C31 C 0.3396(2) -0.02757(18) 0.04003(16) 0.0438(4) Uani 1 1 d . . .
H31A H 0.3791 0.0181 0.0577 0.066 Uiso 1 1 calc R . .
H31B H 0.3258 -0.0253 -0.0173 0.066 Uiso 1 1 calc R . .
H31C H 0.3736 -0.0771 0.0544 0.066 Uiso 1 1 calc R . .
C32 C 0.1851(2) -0.09694(17) 0.05298(15) 0.0438(4) Uani 1 1 d . . .
H32A H 0.2191 -0.1464 0.0674 0.066 Uiso 1 1 calc R . .
H32B H 0.1699 -0.0953 -0.0043 0.066 Uiso 1 1 calc R . .
H32C H 0.1262 -0.0949 0.0793 0.066 Uiso 1 1 calc R . .
C33 C 0.15196(18) -0.14881(14) 0.37907(14) 0.0296(6) Uani 1 1 d . . .
H33A H 0.0973 -0.1141 0.3882 0.036 Uiso 1 1 calc R . .
H33B H 0.2007 -0.1432 0.4242 0.036 Uiso 1 1 calc R . .
C34 C 0.12023(19) -0.23508(15) 0.36971(16) 0.0339(6) Uani 1 1 d . . .
H34A H 0.1334 -0.2649 0.4196 0.041 Uiso 1 1 calc R . .
H34B H 0.0515 -0.2386 0.3527 0.041 Uiso 1 1 calc R . .
C35 C 0.1798(2) -0.26626(15) 0.30634(17) 0.0396(7) Uani 1 1 d . . .
H35A H 0.2439 -0.2824 0.3289 0.047 Uiso 1 1 calc R . .
H35B H 0.1487 -0.3121 0.2781 0.047 Uiso 1 1 calc R . .
C36 C 0.18473(19) -0.19540(14) 0.25288(15) 0.0313(6) Uani 1 1 d . . .
H36A H 0.2412 -0.1987 0.2224 0.038 Uiso 1 1 calc R . .
H36B H 0.1270 -0.1920 0.2157 0.038 Uiso 1 1 calc R . .
C37 C 0.31170(18) 0.01216(14) 0.48006(13) 0.0274(5) Uani 1 1 d . . .
H37A H 0.3312 -0.0108 0.5319 0.041 Uiso 1 1 calc R . .
H37B H 0.2433 0.0232 0.4762 0.041 Uiso 1 1 calc R . .
H37C H 0.3465 0.0619 0.4735 0.041 Uiso 1 1 calc R . .
C38 C 0.42978(16) -0.06653(14) 0.42670(13) 0.0251(5) Uani 1 1 d . . .
H38A H 0.4485 -0.0857 0.4808 0.030 Uiso 1 1 calc R . .
H38B H 0.4708 -0.0208 0.4156 0.030 Uiso 1 1 calc R . .
C39 C 0.44039(18) -0.13207(14) 0.36810(14) 0.0296(6) Uani 1 1 d . . .
H39A H 0.5081 -0.1472 0.3678 0.035 Uiso 1 1 calc R . .
H39B H 0.4040 -0.1796 0.3822 0.035 Uiso 1 1 calc R . .
C40 C 0.43037(18) -0.15440(14) 0.23015(15) 0.0316(6) Uani 1 1 d . . .
H40A H 0.4997 -0.1553 0.2295 0.047 Uiso 1 1 calc R . .
H40B H 0.4016 -0.1345 0.1795 0.047 Uiso 1 1 calc R . .
H40C H 0.4073 -0.2084 0.2390 0.047 Uiso 1 1 calc R . .

loop_
_atom_site_aniso_label
_atom_site_aniso_U_11
_atom_site_aniso_U_22
_atom_site_aniso_U_33
_atom_site_aniso_U_23
_atom_site_aniso_U_13
_atom_site_aniso_U_12
Y1 0.01542(9) 0.01429(9) 0.01526(9) -0.00055(8) -0.00063(7) 0.00004(8)
N1 0.0165(8) 0.0160(8) 0.0213(9) 0.0001(7) -0.0002(7) -0.0001(7)
N2 0.0148(8) 0.0161(8) 0.0209(9) 0.0002(7) -0.0006(7) -0.0012(7)
O1 0.0302(8) 0.0245(8) 0.0181(7) -0.0009(6) -0.0010(6) 0.0027(7)
O2 0.0288(8) 0.0192(7) 0.0249(8) -0.0013(6) 0.0025(7) -0.0047(6)
O3 0.0228(7) 0.0187(7) 0.0200(7) -0.0002(6) -0.0037(6) 0.0009(6)
O4 0.0250(8) 0.0216(7) 0.0230(8) -0.0016(6) -0.0001(6) 0.0072(6)
C1 0.0161(10) 0.0176(10) 0.0265(11) 0.0055(9) 0.0003(9) 0.0003(8)
C2 0.0218(11) 0.0243(11) 0.0254(11) 0.0062(9) 0.0043(9) 0.0040(9)
C3 0.0259(12) 0.0415(14) 0.0284(12) 0.0078(11) 0.0077(10) 0.0063(11)
C4 0.0212(12) 0.0489(15) 0.0408(14) 0.0156(12) 0.0090(11) 0.0041(11)
C5 0.0180(11) 0.0348(13) 0.0458(15) 0.0145(12) -0.0067(10) -0.0066(10)
C6 0.0194(11) 0.0205(10) 0.0369(13) 0.0062(10) -0.0043(10) 0.0002(9)
C7 0.0240(11) 0.0247(11) 0.0232(11) -0.0005(9) 0.0052(9) 0.0036(9)
C8 0.0381(10) 0.0360(10) 0.0428(11) -0.0020(9) -0.0037(9) -0.0012(8)
C9 0.0388(14) 0.0268(12) 0.0383(14) -0.0001(11) 0.0029(11) 0.0059(11)
C10 0.0212(11) 0.0289(12) 0.0430(14) -0.0065(11) -0.0100(10) 0.0003(10)
C11 0.0333(14) 0.0382(14) 0.0392(14) -0.0071(12) -0.0092(11) 0.0028(12)
C12 0.0381(10) 0.0360(10) 0.0428(11) -0.0020(9) -0.0037(9) -0.0012(8)
C13 0.0188(10) 0.0150(9) 0.0178(10) -0.0014(8) -0.0013(8) 0.0018(8)
C14 0.0229(11) 0.0214(11) 0.0230(11) 0.0018(9) -0.0017(9) 0.0011(9)
C15 0.0205(10) 0.0148(9) 0.0144(9) -0.0009(8) 0.0001(8) 0.0001(8)
C16 0.0267(12) 0.0298(12) 0.0239(11) 0.0079(10) -0.0007(9) -0.0068(10)
C17 0.0178(10) 0.0145(9) 0.0188(10) 0.0037(8) 0.0000(8) -0.0023(8)
C18 0.0194(10) 0.0171(10) 0.0268(11) 0.0033(9) 0.0025(9) -0.0006(8)
C19 0.0174(10) 0.0245(11) 0.0337(12) 0.0095(10) 0.0012(9) 0.0002(9)
C20 0.0192(11) 0.0276(12) 0.0320(12) 0.0087(10) -0.0081(9) -0.0084(9)
C21 0.0300(12) 0.0204(10) 0.0209(11) 0.0023(9) -0.0037(9) -0.0065(9)
C22 0.0217(10) 0.0177(10) 0.0174(10) 0.0039(8) -0.0007(8) -0.0019(8)
C23 0.0227(11) 0.0295(12) 0.0405(14) -0.0096(11) 0.0094(10) -0.0016(10)
C24 0.0359(10) 0.0362(10) 0.0491(11) -0.0130(9) 0.0034(9) 0.0030(8)
C25 0.0595(12) 0.0386(10) 0.0333(10) -0.0040(8) 0.0161(9) 0.0002(9)
C26 0.0249(11) 0.0216(11) 0.0196(10) -0.0009(9) 0.0027(9) 0.0005(9)
C27 0.0359(10) 0.0362(10) 0.0491(11) -0.0130(9) 0.0034(9) 0.0030(8)
C28 0.0595(12) 0.0386(10) 0.0333(10) -0.0040(8) 0.0161(9) 0.0002(9)
C29 0.0654(10) 0.0398(7) 0.0249(6) 0.0027(6) -0.0028(6) 0.0077(7)
C30 0.0654(10) 0.0398(7) 0.0249(6) 0.0027(6) -0.0028(6) 0.0077(7)
C31 0.0654(10) 0.0398(7) 0.0249(6) 0.0027(6) -0.0028(6) 0.0077(7)
C32 0.0654(10) 0.0398(7) 0.0249(6) 0.0027(6) -0.0028(6) 0.0077(7)
C33 0.0332(13) 0.0303(12) 0.0261(12) 0.0012(10) 0.0068(10) -0.0084(10)
C34 0.0366(13) 0.0289(13) 0.0367(14) 0.0040(11) 0.0057(11) -0.0080(11)
C35 0.0400(14) 0.0217(12) 0.0586(17) 0.0021(12) 0.0130(13) -0.0030(11)
C36 0.0398(14) 0.0230(11) 0.0317(13) -0.0090(10) 0.0066(11) -0.0062(10)
C37 0.0362(13) 0.0279(12) 0.0178(10) -0.0014(9) 0.0003(9) 0.0030(10)
C38 0.0237(11) 0.0255(11) 0.0246(11) 0.0027(9) -0.0053(9) 0.0020(9)
C39 0.0304(12) 0.0276(12) 0.0294(12) 0.0039(10) -0.0052(10) 0.0110(10)
C40 0.0366(13) 0.0256(12) 0.0326(13) -0.0083(10) 0.0021(11) 0.0113(10)

loop_
_atom_type_symbol
_atom_type_description
_atom_type_scat_dispersion_real
_atom_type_scat_dispersion_imag
_atom_type_scat_source
C C 0.0033 0.0016 'International Tables Vol C Tables 4.2.6.8 and 6.1.1.4'
H H 0.0000 0.0000 'International Tables Vol C Tables 4.2.6.8 and 6.1.1.4'
N N 0.0061 0.0033 'International Tables Vol C Tables 4.2.6.8 and 6.1.1.4'
O O 0.0106 0.0060 'International Tables Vol C Tables 4.2.6.8 and 6.1.1.4'
Y Y -2.7962 3.5667 'International Tables Vol C Tables 4.2.6.8 and 6.1.1.4'

loop_
_geom_angle_atom_site_label_1
_geom_angle_atom_site_label_2
_geom_angle_atom_site_label_3
_geom_angle
_geom_angle_site_symmetry_1
_geom_angle_site_symmetry_3
_geom_angle_publ_flag
O1 Y1 N1 113.59(6) . . ?
O1 Y1 N2 112.30(6) . . ?
N1 Y1 N2 81.65(6) . . ?
O1 Y1 O2 91.03(6) . . ?
N1 Y1 O2 93.42(6) . . ?
N2 Y1 O2 156.23(6) . . ?
O1 Y1 O4 85.62(6) . . ?
N1 Y1 O4 158.99(6) . . ?
N2 Y1 O4 99.39(6) . . ?
O2 Y1 O4 77.12(5) . . ?
O1 Y1 O3 148.91(6) . . ?
N1 Y1 O3 94.95(6) . . ?
N2 Y1 O3 82.71(5) . . ?
O2 Y1 O3 74.53(5) . . ?
O4 Y1 O3 64.58(5) . . ?
O1 Y1 C15 99.49(6) . . ?
N1 Y1 C15 58.84(6) . . ?
N2 Y1 C15 31.84(6) . . ?
O2 Y1 C15 152.26(6) . . ?
O4 Y1 C15 128.94(6) . . ?
O3 Y1 C15 105.99(5) . . ?
O1 Y1 C13 100.07(6) . . ?
N1 Y1 C13 31.72(6) . . ?
N2 Y1 C13 58.87(6) . . ?
O2 Y1 C13 123.47(6) . . ?
O4 Y1 C13 158.14(6) . . ?
O3 Y1 C13 110.89(5) . . ?
C15 Y1 C13 29.50(6) . . ?
C1 N1 C13 117.47(17) . . ?
C1 N1 Y1 147.14(14) . . ?
C13 N1 Y1 92.84(12) . . ?
C17 N2 C15 119.25(16) . . ?
C17 N2 Y1 148.35(13) . . ?
C15 N2 Y1 91.92(11) . . ?
C29 O1 Y1 164.91(16) . . ?
C36 O2 C33 108.85(17) . . ?
C36 O2 Y1 124.81(13) . . ?
C33 O2 Y1 125.88(13) . . ?
C38 O3 C37 111.68(16) . . ?
C38 O3 Y1 112.56(12) . . ?
C37 O3 Y1 115.78(12) . . ?
C39 O4 C40 111.93(17) . . ?
C39 O4 Y1 120.00(13) . . ?
C40 O4 Y1 125.25(13) . . ?
C2 C1 N1 120.52(19) . . ?
C2 C1 C6 118.3(2) . . ?
N1 C1 C6 121.2(2) . . ?
C3 C2 C1 120.0(2) . . ?
C3 C2 C7 117.8(2) . . ?
C1 C2 C7 122.20(19) . . ?
C4 C3 C2 121.4(2) . . ?
C3 C4 C5 119.2(2) . . ?
C4 C5 C6 122.1(2) . . ?
C5 C6 C1 119.0(2) . . ?
C5 C6 C10 118.2(2) . . ?
C1 C6 C10 122.7(2) . . ?
C2 C7 C9 110.59(19) . . ?
C2 C7 C8 112.34(19) . . ?
C9 C7 C8 110.2(2) . . ?
C6 C10 C11 111.5(2) . . ?
C6 C10 C12 111.9(2) . . ?
C11 C10 C12 109.0(2) . . ?
C15 C13 N1 122.75(18) . . ?
C15 C13 C14 118.88(18) . . ?
N1 C13 C14 117.74(18) . . ?
C15 C13 Y1 75.23(12) . . ?
N1 C13 Y1 55.43(10) . . ?
C14 C13 Y1 141.23(14) . . ?
C13 C15 N2 123.19(18) . . ?
C13 C15 C16 119.70(18) . . ?
N2 C15 C16 116.11(18) . . ?
C13 C15 Y1 75.28(12) . . ?
N2 C15 Y1 56.24(10) . . ?
C16 C15 Y1 137.95(14) . . ?
N2 C17 C22 122.69(19) . . ?
N2 C17 C18 119.62(18) . . ?
C22 C17 C18 117.67(18) . . ?
C19 C18 C17 119.7(2) . . ?
C19 C18 C23 118.1(2) . . ?
C17 C18 C23 121.92(19) . . ?
C20 C19 C18 122.2(2) . . ?
C19 C20 C21 118.5(2) . . ?
C20 C21 C22 122.0(2) . . ?
C21 C22 C17 119.8(2) . . ?
C21 C22 C26 117.83(19) . . ?
C17 C22 C26 122.41(18) . . ?
C24 C23 C18 113.6(2) . . ?
C24 C23 C25 109.9(2) . . ?
C18 C23 C25 109.6(2) . . ?
C22 C26 C27 112.46(19) . . ?
C22 C26 C28 111.00(19) . . ?
C27 C26 C28 109.4(2) . . ?
O1 C29 C31 110.2(2) . . ?
O1 C29 C30 109.4(2) . . ?
C31 C29 C30 109.4(2) . . ?
O1 C29 C32 108.3(2) . . ?
C31 C29 C32 110.6(2) . . ?
C30 C29 C32 108.9(2) . . ?
O2 C33 C34 106.11(19) . . ?
C35 C34 C33 103.1(2) . . ?
C36 C35 C34 102.4(2) . . ?
O2 C36 C35 104.8(2) . . ?
O3 C38 C39 107.18(18) . . ?
O4 C39 C38 107.79(18) . . ?

loop_
_geom_bond_atom_site_label_1
_geom_bond_atom_site_label_2
_geom_bond_distance
_geom_bond_site_symmetry_2
_geom_bond_publ_flag
Y1 O1 2.0667(15) . ?
Y1 N1 2.2290(17) . ?
Y1 N2 2.2485(17) . ?
Y1 O2 2.4386(15) . ?
Y1 O4 2.4813(15) . ?
Y1 O3 2.5235(14) . ?
Y1 C15 2.703(2) . ?
Y1 C13 2.704(2) . ?
N1 C1 1.421(3) . ?
N1 C13 1.423(3) . ?
N2 C17 1.408(3) . ?
N2 C15 1.427(3) . ?
O1 C29 1.402(3) . ?
O2 C36 1.451(3) . ?
O2 C33 1.463(3) . ?
O3 C38 1.426(3) . ?
O3 C37 1.437(3) . ?
O4 C39 1.429(3) . ?
O4 C40 1.432(3) . ?
C1 C2 1.414(3) . ?
C1 C6 1.422(3) . ?
C2 C3 1.397(3) . ?
C2 C7 1.516(3) . ?
C3 C4 1.370(4) . ?
C4 C5 1.374(4) . ?
C5 C6 1.399(3) . ?
C6 C10 1.508(4) . ?
C7 C9 1.535(3) . ?
C7 C8 1.535(3) . ?
C10 C11 1.536(4) . ?
C10 C12 1.539(4) . ?
C13 C15 1.376(3) . ?
C13 C14 1.520(3) . ?
C15 C16 1.517(3) . ?
C17 C22 1.423(3) . ?
C17 C18 1.426(3) . ?
C18 C19 1.395(3) . ?
C18 C23 1.520(3) . ?
C19 C20 1.379(3) . ?
C20 C21 1.380(3) . ?
C21 C22 1.399(3) . ?
C22 C26 1.524(3) . ?
C23 C24 1.519(4) . ?
C23 C25 1.528(4) . ?
C26 C27 1.525(4) . ?
C26 C28 1.536(3) . ?
C29 C31 1.504(4) . ?
C29 C30 1.520(4) . ?
C29 C32 1.537(4) . ?
C33 C34 1.520(3) . ?
C34 C35 1.519(4) . ?
C35 C36 1.503(4) . ?
C38 C39 1.501(3) . ?
